data_7244549
loop_
_publ_author_name
'Koutsoukos, Spyridon'
'Philippi, Frederik'
'Rauber, Daniel'
'Pugh, David'
'Kay, Christopher William Michael'
'Welton, Tom'

_publ_section_title
;
 Effect of the cation structure on the properties of homobaric imidazolium
 ionic liquids
;
_journal_name_full 'Physical Chemistry Chemical Physics'
_journal_paper_doi 10.1039/D1CP05169E
_journal_year 2022
_chemical_formula_moiety 'C7 H9 N2, Br'
_chemical_formula_sum 'C7 H9 Br N2'
_chemical_formula_weight 201.07
_space_group_crystal_system monoclinic
_space_group_IT_number 9
_space_group_name_Hall 'C -2yc'
_space_group_name_H-M_alt 'C 1 c 1'
_atom_sites_solution_hydrogens geom
_atom_sites_solution_primary iterative
_audit_creation_date 2021-06-23
_audit_creation_method
;
Olex2 1.3
(compiled 2020.02.04 svn.rd84adfe8 for OlexSys, GUI svn.r6032)
;
_audit_update_record
;
2021-11-03 deposited with the CCDC.	2022-02-28 downloaded from the CCDC.
;
_cell_angle_alpha 90
_cell_angle_beta 105.339(4)
_cell_angle_gamma 90
_cell_formula_units_Z 4
_cell_length_a 7.7092(3)
_cell_length_b 15.2680(4)
_cell_length_c 7.4616(3)
_cell_measurement_reflns_used 2943
_cell_measurement_temperature 173.00(10)
_cell_measurement_theta_max 27.5510
_cell_measurement_theta_min 2.6350
_cell_volume 846.97(5)
_computing_cell_refinement 'CrysAlisPro 1.171.38.46 (Rigaku OD, 2015)'
_computing_data_collection 'CrysAlisPro 1.171.38.46 (Rigaku OD, 2015)'
_computing_data_reduction 'CrysAlisPro 1.171.38.46 (Rigaku OD, 2015)'
_computing_molecular_graphics 'Olex2 1.3 (Dolomanov et al., 2009)'
_computing_publication_material 'Olex2 1.3 (Dolomanov et al., 2009)'
_computing_structure_refinement 'SHELXL 2018/3 (Sheldrick, 2015)'
_computing_structure_solution 'olex2.solve 1.3 (Bourhis et al., 2015)'
_diffrn_ambient_environment N~2~
_diffrn_ambient_temperature 173.00(10)
_diffrn_detector 'CCD plate'
_diffrn_detector_area_resol_mean 16.0382
_diffrn_detector_type Eos
_diffrn_measured_fraction_theta_full 1.000
_diffrn_measured_fraction_theta_max 0.893
_diffrn_measurement_details
;
List of Runs (angles in degrees, time in seconds):

  # Type    Start    End  Width  t~exp~   \w     \q     \k     \f   Frames
#--------------------------------------------------------------------------
  1  \w     -2.00  82.00   1.00    1.22    --   14.27  57.00   0.00   84
  2  \w    -19.00  54.00   1.00    1.22    --   14.27-101.00 117.00   73
  3  \w    -25.00  53.00   1.00    1.22    --   14.27 -99.00 -30.00   78
  4  \w    -50.00  33.00   1.00    1.22    --   14.27 -37.00 -30.00   83
  5  \w    -40.00  51.00   1.00    1.22    --  -13.18  77.00-150.00   91
  6  \w    -80.00  14.00   1.00    1.22    --  -13.18 -77.00  90.00   94
  7  \w    -80.00   3.00   1.00    1.22    --  -13.18 -57.00-150.00   83
;
_diffrn_measurement_device 'four-circle diffractometer'
_diffrn_measurement_device_type 'Xcalibur, Eos'
_diffrn_measurement_method '\w scans'
_diffrn_orient_matrix_type 'CrysAlisPro convention (1999,Acta A55,543-557)'
_diffrn_orient_matrix_UB_11 -0.0148379000
_diffrn_orient_matrix_UB_12 -0.0435876000
_diffrn_orient_matrix_UB_13 0.0253341000
_diffrn_orient_matrix_UB_21 -0.0940122000
_diffrn_orient_matrix_UB_22 0.0078747000
_diffrn_orient_matrix_UB_23 -0.0239479000
_diffrn_orient_matrix_UB_31 -0.0066749000
_diffrn_orient_matrix_UB_32 -0.0140049000
_diffrn_orient_matrix_UB_33 -0.0922117000
_diffrn_radiation_monochromator graphite
_diffrn_radiation_probe x-ray
_diffrn_radiation_type 'Mo K\a'
_diffrn_radiation_wavelength 0.71073
_diffrn_reflns_av_R_equivalents 0.0222
_diffrn_reflns_av_unetI/netI 0.0282
_diffrn_reflns_Laue_measured_fraction_full 1.000
_diffrn_reflns_Laue_measured_fraction_max 0.893
_diffrn_reflns_limit_h_max 10
_diffrn_reflns_limit_h_min -10
_diffrn_reflns_limit_k_max 18
_diffrn_reflns_limit_k_min -19
_diffrn_reflns_limit_l_max 9
_diffrn_reflns_limit_l_min -9
_diffrn_reflns_number 5356
_diffrn_reflns_point_group_measured_fraction_full 0.995
_diffrn_reflns_point_group_measured_fraction_max 0.847
_diffrn_reflns_theta_full 25.242
_diffrn_reflns_theta_max 28.138
_diffrn_reflns_theta_min 2.668
_diffrn_source 'fine-focus sealed X-ray tube'
_diffrn_source_type 'Enhance (Mo) X-ray Source'
_exptl_absorpt_coefficient_mu 4.782
_exptl_absorpt_correction_T_max 1.00000
_exptl_absorpt_correction_T_min 0.73078
_exptl_absorpt_correction_type multi-scan
_exptl_absorpt_process_details
;
CrysAlisPro 1.171.38.46 (Rigaku Oxford Diffraction, 2015)
Empirical absorption correction using spherical harmonics,
 implemented in SCALE3 ABSPACK scaling algorithm.
;
_exptl_crystal_colour colourless
_exptl_crystal_colour_primary colourless
_exptl_crystal_density_diffrn 1.577
_exptl_crystal_description block
_exptl_crystal_F_000 400
_exptl_crystal_size_max 0.21
_exptl_crystal_size_mid 0.18
_exptl_crystal_size_min 0.17
_refine_diff_density_max 0.225
_refine_diff_density_min -0.301
_refine_diff_density_rms 0.053
_refine_ls_abs_structure_details
;
 Flack x determined using 757 quotients [(I+)-(I-)]/[(I+)+(I-)]
 (Parsons, Flack and Wagner, Acta Cryst. B69 (2013) 249-259).
;
_refine_ls_abs_structure_Flack -0.001(10)
_refine_ls_extinction_method none
_refine_ls_goodness_of_fit_ref 1.034
_refine_ls_hydrogen_treatment constr
_refine_ls_matrix_type full
_refine_ls_number_parameters 92
_refine_ls_number_reflns 1757
_refine_ls_number_restraints 2
_refine_ls_restrained_S_all 1.033
_refine_ls_R_factor_all 0.0249
_refine_ls_R_factor_gt 0.0227
_refine_ls_shift/su_max 0.001
_refine_ls_shift/su_mean 0.000
_refine_ls_structure_factor_coef Fsqd
_refine_ls_weighting_details 'w=1/[\s^2^(Fo^2^)+(0.0279P)^2^] where P=(Fo^2^+2Fc^2^)/3'
_refine_ls_weighting_scheme calc
_refine_ls_wR_factor_gt 0.0486
_refine_ls_wR_factor_ref 0.0498
_reflns_Friedel_coverage 0.889
_reflns_Friedel_fraction_full 0.991
_reflns_Friedel_fraction_max 0.801
_reflns_number_gt 1685
_reflns_number_total 1757
_reflns_threshold_expression 'I > 2\s(I)'
_cod_data_source_file d1cp05169e5.cif
_cod_data_source_block '[HCC2C1im]Br'
_cod_original_cell_volume 846.96(5)
_cod_database_code 7244549
_shelx_shelxl_version_number 2018/3
_chemical_oxdiff_formula 'C7 H9 Br N2'
_chemical_oxdiff_usercomment SK85_acetone
_shelx_space_group_comment
;
The symmetry employed for this shelxl refinement is uniquely defined
by the following loop, which should always be used as a source of
symmetry information in preference to the above space-group names.
They are only intended as comments.
;
_shelx_estimated_absorpt_t_max 0.497
_shelx_estimated_absorpt_t_min 0.433
_reflns_odcompleteness_completeness 100.00
_reflns_odcompleteness_iscentric 1
_reflns_odcompleteness_theta 24.97
_olex2_refinement_description
;
1. Fixed Uiso
 At 1.2 times of:
  All C(H) groups, All C(H,H) groups
 At 1.5 times of:
  All C(H,H,H) groups
2.a Secondary CH2 refined with riding coordinates:
 C5(H5A,H5B)
2.b Aromatic/amide H refined with riding coordinates:
 C2(H2), C3(H3), C4(H4)
2.c Idealised Me refined as rotating group:
 C1(H1A,H1B,H1C)
2.d :
 C7(H7)
;
_olex2_submission_special_instructions 'No special instructions were received'
_oxdiff_exptl_absorpt_empirical_details
;
Empirical correction (ABSPACK) includes:
- Absorption correction using spherical harmonics
- Frame scaling
;
_oxdiff_exptl_absorpt_empirical_full_max 1.235
_oxdiff_exptl_absorpt_empirical_full_min 0.834

loop_
_space_group_symop_operation_xyz
'x, y, z'
'x, -y, z+1/2'
'x+1/2, y+1/2, z'
'x+1/2, -y+1/2, z+1/2'

loop_
_atom_site_label
_atom_site_type_symbol
_atom_site_fract_x
_atom_site_fract_y
_atom_site_fract_z
_atom_site_U_iso_or_equiv
_atom_site_adp_type
_atom_site_occupancy
_atom_site_site_symmetry_order
_atom_site_calc_flag
_atom_site_refinement_flags_posn
_atom_site_refinement_flags_adp
_atom_site_refinement_flags_occupancy
_atom_site_disorder_assembly
_atom_site_disorder_group
N1 N 0.4367(6) 0.2547(2) 0.2051(4) 0.0236(9) Uani 1 1 d . . . . .
C1 C 0.4454(7) 0.1633(3) 0.1523(7) 0.0388(11) Uani 1 1 d . . . . .
H1A H 0.335099 0.134438 0.153340 0.058 Uiso 1 1 calc R U . . .
H1B H 0.544009 0.135066 0.238947 0.058 Uiso 1 1 calc R U . . .
H1C H 0.462981 0.160207 0.029779 0.058 Uiso 1 1 calc R U . . .
N2 N 0.3331(5) 0.3795(3) 0.2576(5) 0.0235(9) Uani 1 1 d . . . . .
C2 C 0.2880(7) 0.2966(3) 0.2152(7) 0.0264(11) Uani 1 1 d . . . . .
H2 H 0.173956 0.272287 0.196142 0.032 Uiso 1 1 calc R U . . .
C3 C 0.5789(7) 0.3133(4) 0.2415(7) 0.0303(13) Uani 1 1 d . . . . .
H3 H 0.697187 0.301134 0.241731 0.036 Uiso 1 1 calc R U . . .
C4 C 0.5123(7) 0.3916(3) 0.2766(7) 0.0313(11) Uani 1 1 d . . . . .
H4 H 0.576330 0.443535 0.307672 0.038 Uiso 1 1 calc R U . . .
C5 C 0.2096(5) 0.4457(3) 0.2998(6) 0.0280(9) Uani 1 1 d . . . . .
H5A H 0.204343 0.438846 0.427516 0.034 Uiso 1 1 calc R U . . .
H5B H 0.255344 0.503830 0.286586 0.034 Uiso 1 1 calc R U . . .
C6 C 0.0288(6) 0.4368(2) 0.1758(6) 0.0292(9) Uani 1 1 d . . . . .
C7 C -0.1166(6) 0.4273(3) 0.0761(6) 0.0373(10) Uani 1 1 d . . . . .
H7 H -0.231294 0.419823 -0.002606 0.045 Uiso 1 1 calc R U . . .
Br1 Br 0.45125(8) 0.35293(2) 0.74879(8) 0.02961(13) Uani 1 1 d . . . . .

loop_
_atom_site_aniso_label
_atom_site_aniso_U_11
_atom_site_aniso_U_22
_atom_site_aniso_U_33
_atom_site_aniso_U_23
_atom_site_aniso_U_13
_atom_site_aniso_U_12
N1 0.0206(18) 0.0250(15) 0.024(2) 0.0001(11) 0.0033(19) -0.0016(15)
C1 0.030(3) 0.032(2) 0.053(3) -0.007(2) 0.009(2) 0.0046(19)
N2 0.022(2) 0.0226(19) 0.025(2) 0.0036(16) 0.0052(16) -0.0049(16)
C2 0.020(2) 0.024(2) 0.034(3) 0.0011(19) 0.004(2) -0.0029(18)
C3 0.015(2) 0.042(3) 0.035(3) -0.004(2) 0.007(2) 0.000(2)
C4 0.027(3) 0.029(3) 0.038(3) -0.006(2) 0.009(2) -0.0059(19)
C5 0.026(2) 0.025(2) 0.033(2) -0.0001(16) 0.0084(19) 0.0008(16)
C6 0.031(2) 0.022(2) 0.037(2) 0.0030(17) 0.013(2) -0.0027(17)
C7 0.028(3) 0.036(2) 0.046(3) 0.0024(19) 0.007(2) 0.0021(18)
Br1 0.02250(19) 0.02913(19) 0.0353(2) 0.0005(3) 0.00429(14) 0.0065(3)

loop_
_atom_type_symbol
_atom_type_description
_atom_type_scat_dispersion_real
_atom_type_scat_dispersion_imag
_atom_type_scat_source
C C 0.0033 0.0016 'International Tables Vol C Tables 4.2.6.8 and 6.1.1.4'
H H 0.0000 0.0000 'International Tables Vol C Tables 4.2.6.8 and 6.1.1.4'
Br Br -0.2901 2.4595 'International Tables Vol C Tables 4.2.6.8 and 6.1.1.4'
N N 0.0061 0.0033 'International Tables Vol C Tables 4.2.6.8 and 6.1.1.4'

loop_
_geom_angle_atom_site_label_1
_geom_angle_atom_site_label_2
_geom_angle_atom_site_label_3
_geom_angle
_geom_angle_site_symmetry_1
_geom_angle_site_symmetry_3
_geom_angle_publ_flag
C2 N1 C1 125.2(4) . . ?
C2 N1 C3 109.2(4) . . ?
C3 N1 C1 125.5(4) . . ?
N1 C1 H1A 109.5 . . ?
N1 C1 H1B 109.5 . . ?
N1 C1 H1C 109.5 . . ?
H1A C1 H1B 109.5 . . ?
H1A C1 H1C 109.5 . . ?
H1B C1 H1C 109.5 . . ?
C2 N2 C4 110.4(5) . . ?
C2 N2 C5 124.0(4) . . ?
C4 N2 C5 125.2(4) . . ?
N1 C2 H2 126.4 . . ?
N2 C2 N1 107.2(5) . . ?
N2 C2 H2 126.4 . . ?
N1 C3 H3 126.7 . . ?
C4 C3 N1 106.7(5) . . ?
C4 C3 H3 126.7 . . ?
N2 C4 H4 126.7 . . ?
C3 C4 N2 106.6(5) . . ?
C3 C4 H4 126.7 . . ?
N2 C5 H5A 109.4 . . ?
N2 C5 H5B 109.4 . . ?
H5A C5 H5B 108.0 . . ?
C6 C5 N2 111.2(3) . . ?
C6 C5 H5A 109.4 . . ?
C6 C5 H5B 109.4 . . ?
C7 C6 C5 178.2(4) . . ?
C6 C7 H7 180.0 . . ?

loop_
_geom_bond_atom_site_label_1
_geom_bond_atom_site_label_2
_geom_bond_distance
_geom_bond_site_symmetry_2
_geom_bond_publ_flag
N1 C1 1.457(5) . ?
N1 C2 1.331(7) . ?
N1 C3 1.384(6) . ?
C1 H1A 0.9600 . ?
C1 H1B 0.9600 . ?
C1 H1C 0.9600 . ?
N2 C2 1.328(6) . ?
N2 C4 1.364(6) . ?
N2 C5 1.479(6) . ?
C2 H2 0.9300 . ?
C3 H3 0.9300 . ?
C3 C4 1.354(8) . ?
C4 H4 0.9300 . ?
C5 H5A 0.9700 . ?
C5 H5B 0.9700 . ?
C5 C6 1.461(6) . ?
C6 C7 1.179(6) . ?
C7 H7 0.9300 . ?

loop_
_geom_torsion_atom_site_label_1
_geom_torsion_atom_site_label_2
_geom_torsion_atom_site_label_3
_geom_torsion_atom_site_label_4
_geom_torsion
_geom_torsion_site_symmetry_1
_geom_torsion_site_symmetry_2
_geom_torsion_site_symmetry_3
_geom_torsion_site_symmetry_4
_geom_torsion_publ_flag
N1 C3 C4 N2 -1.1(5) . . . . ?
C1 N1 C2 N2 -176.6(4) . . . . ?
C1 N1 C3 C4 177.2(4) . . . . ?
C2 N1 C3 C4 0.9(5) . . . . ?
C2 N2 C4 C3 1.0(5) . . . . ?
C2 N2 C5 C6 -40.6(5) . . . . ?
C3 N1 C2 N2 -0.3(5) . . . . ?
C4 N2 C2 N1 -0.5(5) . . . . ?
C4 N2 C5 C6 147.2(4) . . . . ?
C5 N2 C2 N1 -173.7(4) . . . . ?
C5 N2 C4 C3 174.2(4) . . . . ?
